data_2243690
loop_
_publ_author_name
'Chong, Saehwa'
'Perry, Samuel'
'Riley, Brian J.'
'Nelson, Zayne J.'

_publ_section_title
;
 Crystal structures and comparisons of potassium rare-earth molybdates
 K<i>RE</i>(MoO~4~)~2~ (<i>RE</i> = Tb, Dy, Ho, Er, Yb, and Lu)
;
_journal_coeditor_code RU2071
_journal_issue 12
_journal_name_full 'Acta Crystallographica Section E'
_journal_page_first 1871
_journal_page_last 1875
_journal_paper_doi 10.1107/S205698902001542X
_journal_volume 76
_journal_year 2020
_chemical_formula_iupac 'K Yb (Mo O4)2'
_chemical_formula_moiety 'K Yb Mo2 O8'
_chemical_formula_sum 'K Mo2 O8 Yb'
_chemical_formula_weight 532.02
_chemical_name_systematic
;
Potassium ytterbium bis(molybdate)
;
_space_group_IT_number 60
_space_group_name_Hall '-P 2n 2ab'
_space_group_name_H-M_alt 'P b c n'
_symmetry_cell_setting orthorhombic
_symmetry_space_group_name_Hall '-P 2n 2ab'
_symmetry_space_group_name_H-M 'P b c n'
_atom_sites_solution_primary dual
_cell_angle_alpha 90
_cell_angle_beta 90
_cell_angle_gamma 90
_cell_formula_units_Z 4
_cell_length_a 5.0417(5)
_cell_length_b 18.3039(19)
_cell_length_c 7.8693(8)
_cell_measurement_reflns_used 3007
_cell_measurement_temperature 273
_cell_measurement_theta_max 29.157
_cell_measurement_theta_min 2.225
_cell_volume 726.20(13)
_computing_cell_refinement
;
APEX3 (Bruker, 2014)
;
_computing_data_collection
;
APEX3 (Bruker, 2014)
;
_computing_data_reduction
;
APEX3 (Bruker, 2014)
;
_computing_molecular_graphics
;
<i>OLEX2</i> (Dolomanov <i>et al.</i>,  2009)
;
_computing_publication_material
;
publCIF (Westrip, 2010)
;
_computing_structure_refinement
;
SHELXL (Sheldrick, 2015b)
;
_computing_structure_solution
;
SHELXT (Sheldrick, 2015a)
;
_diffrn_ambient_temperature 273
_diffrn_measured_fraction_theta_full 1.000
_diffrn_measured_fraction_theta_max 0.968
_diffrn_measurement_device_type 'Bruker APEXII CCD'
_diffrn_measurement_method '\f and \w scans'
_diffrn_radiation_source 'X-ray tube'
_diffrn_radiation_type 'Mo K\a'
_diffrn_radiation_wavelength 0.71073
_diffrn_reflns_av_R_equivalents 0.0380
_diffrn_reflns_av_unetI/netI 0.0266
_diffrn_reflns_limit_h_max 6
_diffrn_reflns_limit_h_min -6
_diffrn_reflns_limit_k_max 25
_diffrn_reflns_limit_k_min -24
_diffrn_reflns_limit_l_max 10
_diffrn_reflns_limit_l_min -10
_diffrn_reflns_number 8164
_diffrn_reflns_theta_full 25.242
_diffrn_reflns_theta_max 29.469
_diffrn_reflns_theta_min 2.225
_exptl_absorpt_coefficient_mu 16.750
_exptl_absorpt_correction_T_max 0.3009
_exptl_absorpt_correction_T_min 0.1978
_exptl_absorpt_correction_type multi-scan
_exptl_absorpt_process_details
;
(SADABS; Krause et al., 2015)
;
_exptl_crystal_colour white
_exptl_crystal_density_diffrn 4.866
_exptl_crystal_description plate
_exptl_crystal_F_000 948
_exptl_crystal_size_max 0.06
_exptl_crystal_size_mid 0.06
_exptl_crystal_size_min 0.04
_refine_diff_density_max 1.545
_refine_diff_density_min -1.139
_refine_ls_extinction_method none
_refine_ls_goodness_of_fit_all 1.108
_refine_ls_goodness_of_fit_ref 1.108
_refine_ls_hydrogen_treatment undef
_refine_ls_matrix_type full
_refine_ls_number_constraints 0
_refine_ls_number_parameters 56
_refine_ls_number_reflns 978
_refine_ls_number_restraints 0
_refine_ls_R_factor_all 0.0267
_refine_ls_R_factor_gt 0.0224
_refine_ls_shift/su_max 0.001
_refine_ls_shift/su_mean 0.000
_refine_ls_structure_factor_coef Fsqd
_refine_ls_weighting_details 'w=1/[\s^2^(Fo^2^)+(0.0244P)^2^+3.0168P] where P=(Fo^2^+2Fc^2^)/3'
_refine_ls_weighting_scheme calc
_refine_ls_wR_factor_all 0.0609
_refine_ls_wR_factor_ref 0.0632
_reflns_number_gt 845
_reflns_number_total 978
_reflns_threshold_expression 'I > 2\s(I)'
_cod_data_source_file ru2071sup1.cif
_cod_data_source_block Yb_Molybdate
_cod_original_formula_sum 'K Yb Mo2 O8'
_cod_database_code 2243690

loop_
_space_group_symop_operation_xyz
'x, y, z'
'-x+1/2, -y+1/2, z+1/2'
'-x, y, -z+1/2'
'x+1/2, -y+1/2, -z'
'-x, -y, -z'
'x-1/2, y-1/2, -z-1/2'
'x, -y, z-1/2'
'-x-1/2, y-1/2, z'

loop_
_atom_site_type_symbol
_atom_site_label
_atom_site_fract_x
_atom_site_fract_y
_atom_site_fract_z
_atom_site_U_iso_or_equiv
_atom_site_adp_type
_atom_site_calc_flag
_atom_site_occupancy
_atom_site_disorder_assembly
_atom_site_disorder_group
Yb Yb1 0.000000 0.49506(2) 0.750000 0.01036(11) Uani d 1 . .
Mo Mo1 0.47826(7) 0.60027(2) 0.51395(5) 0.01066(12) Uani d 1 . .
K K1 0.500000 0.77252(9) 0.250000 0.0230(3) Uani d 1 . .
O O4 0.6053(7) 0.68778(18) 0.5206(4) 0.0188(7) Uani d 1 . .
O O2 0.7521(6) 0.53396(17) 0.4939(3) 0.0128(6) Uani d 1 . .
O O1 0.2572(6) 0.59262(17) 0.6912(4) 0.0149(6) Uani d 1 . .
O O3 0.2661(6) 0.59860(17) 0.3360(4) 0.0152(6) Uani d 1 . .

loop_
_atom_site_aniso_label
_atom_site_aniso_U_11
_atom_site_aniso_U_22
_atom_site_aniso_U_33
_atom_site_aniso_U_12
_atom_site_aniso_U_13
_atom_site_aniso_U_23
Yb1 0.00810(17) 0.01404(17) 0.00894(16) 0.000 0.00084(9) 0.000
Mo1 0.0085(2) 0.0117(2) 0.0118(2) 0.00068(12) 0.00134(12) 0.00054(13)
K1 0.0306(9) 0.0195(7) 0.0189(7) 0.000 0.0019(6) 0.000
O4 0.0212(18) 0.0179(17) 0.0173(16) -0.0025(14) -0.0044(13) 0.0007(13)
O2 0.0112(15) 0.0184(17) 0.0086(14) 0.0033(12) 0.0023(12) -0.0010(11)
O1 0.0131(14) 0.0175(15) 0.0143(15) -0.0011(12) 0.0039(12) -0.0038(13)
O3 0.0142(15) 0.0177(16) 0.0137(15) -0.0024(13) 0.0006(12) 0.0003(12)

loop_
_atom_type_symbol
_atom_type_description
_atom_type_scat_dispersion_real
_atom_type_scat_dispersion_imag
_atom_type_scat_source
K K 0.2009 0.2494 'International Tables Vol C Tables 4.2.6.8 and 6.1.1.4'
Mo Mo -1.6832 0.6857 'International Tables Vol C Tables 4.2.6.8 and 6.1.1.4'
O O 0.0106 0.0060 'International Tables Vol C Tables 4.2.6.8 and 6.1.1.4'
Yb Yb -0.3850 5.5486 'International Tables Vol C Tables 4.2.6.8 and 6.1.1.4'

loop_
_geom_angle_atom_site_label_1
_geom_angle_atom_site_label_2
_geom_angle_atom_site_label_3
_geom_angle_site_symmetry_1
_geom_angle_site_symmetry_3
_geom_angle
_geom_angle_publ_flag
Mo1 Yb1 Mo1 . 3_556 115.356(17) ?
Mo1 Yb1 Mo1 3_556 5_566 96.169(13) ?
Mo1 Yb1 Mo1 . 5_566 113.994(10) ?
Mo1 Yb1 Mo1 . 7_566 96.168(13) ?
Mo1 Yb1 Mo1 5_566 7_566 122.531(16) ?
Mo1 Yb1 Mo1 3_556 7_566 113.994(10) ?
O2 Yb1 Mo1 1_455 3_556 85.88(7) ?
O2 Yb1 Mo1 5_666 7_566 90.31(8) ?
O2 Yb1 Mo1 3_656 3_556 76.37(8) ?
O2 Yb1 Mo1 5_666 . 49.00(8) ?
O2 Yb1 Mo1 3_656 7_566 48.48(8) ?
O2 Yb1 Mo1 5_666 5_566 77.14(8) ?
O2 Yb1 Mo1 7_466 3_556 49.00(8) ?
O2 Yb1 Mo1 7_466 . 153.85(8) ?
O2 Yb1 Mo1 7_466 7_566 77.14(8) ?
O2 Yb1 Mo1 3_656 . 85.88(7) ?
O2 Yb1 Mo1 1_455 7_566 159.95(7) ?
O2 Yb1 Mo1 1_455 5_566 48.48(8) ?
O2 Yb1 Mo1 5_666 3_556 153.85(8) ?
O2 Yb1 Mo1 7_466 5_566 90.31(8) ?
O2 Yb1 Mo1 3_656 5_566 159.95(7) ?
O2 Yb1 Mo1 1_455 . 76.37(8) ?
O2 Yb1 O2 5_666 1_455 70.66(12) ?
O2 Yb1 O2 5_666 3_656 117.45(14) ?
O2 Yb1 O2 7_466 3_656 70.66(12) ?
O2 Yb1 O2 7_466 1_455 117.45(14) ?
O2 Yb1 O2 3_656 1_455 146.58(15) ?
O2 Yb1 O2 5_666 7_466 153.89(16) ?
O1 Yb1 Mo1 . . 23.91(8) ?
O1 Yb1 Mo1 3_556 5_566 96.67(8) ?
O1 Yb1 Mo1 . 7_566 96.67(8) ?
O1 Yb1 Mo1 3_556 . 93.86(8) ?
O1 Yb1 Mo1 3_556 7_566 130.19(8) ?
O1 Yb1 Mo1 . 3_556 93.86(8) ?
O1 Yb1 Mo1 3_556 3_556 23.91(8) ?
O1 Yb1 Mo1 . 5_566 130.19(8) ?
O1 Yb1 O2 3_556 1_455 69.45(10) ?
O1 Yb1 O2 . 3_656 69.45(10) ?
O1 Yb1 O2 3_556 5_666 130.70(11) ?
O1 Yb1 O2 . 5_666 72.89(11) ?
O1 Yb1 O2 3_556 3_656 84.00(11) ?
O1 Yb1 O2 . 1_455 84.00(11) ?
O1 Yb1 O2 . 7_466 130.70(11) ?
O1 Yb1 O2 3_556 7_466 72.89(11) ?
O1 Yb1 O1 . 3_556 75.25(16) ?
O1 Yb1 O3 3_556 5_566 108.54(12) ?
O1 Yb1 O3 . 5_566 150.82(12) ?
O1 Yb1 O3 3_556 7_566 150.82(12) ?
O1 Yb1 O3 . 7_566 108.54(12) ?
O3 Yb1 Mo1 5_566 . 130.01(7) ?
O3 Yb1 Mo1 7_566 5_566 101.50(8) ?
O3 Yb1 Mo1 7_566 3_556 130.01(7) ?
O3 Yb1 Mo1 7_566 . 99.27(8) ?
O3 Yb1 Mo1 5_566 3_556 99.27(8) ?
O3 Yb1 Mo1 5_566 5_566 22.72(8) ?
O3 Yb1 Mo1 5_566 7_566 101.50(8) ?
O3 Yb1 Mo1 7_566 7_566 22.72(8) ?
O3 Yb1 O2 5_566 5_666 84.30(11) ?
O3 Yb1 O2 7_566 1_455 139.02(10) ?
O3 Yb1 O2 5_566 1_455 71.18(11) ?
O3 Yb1 O2 7_566 5_666 76.09(10) ?
O3 Yb1 O2 7_566 7_466 84.30(11) ?
O3 Yb1 O2 5_566 7_466 76.09(10) ?
O3 Yb1 O2 5_566 3_656 139.02(10) ?
O3 Yb1 O2 7_566 3_656 71.18(11) ?
O3 Yb1 O3 5_566 7_566 82.48(16) ?
Yb1 Mo1 Yb1 1_655 5_666 63.070(9) ?
Yb1 Mo1 Yb1 5_566 1_655 120.155(13) ?
Yb1 Mo1 Yb1 5_566 5_666 85.752(11) ?
Yb1 Mo1 Yb1 . 5_566 66.007(10) ?
Yb1 Mo1 Yb1 . 1_655 86.536(12) ?
Yb1 Mo1 Yb1 . 5_666 120.176(13) ?
Yb1 Mo1 K1 . . 138.532(12) ?
Yb1 Mo1 K1 5_566 2_665 171.48(2) ?
Yb1 Mo1 K1 5_666 2_565 170.07(2) ?
Yb1 Mo1 K1 5_566 . 96.075(15) ?
Yb1 Mo1 K1 1_655 2_565 120.864(13) ?
Yb1 Mo1 K1 1_655 . 132.869(12) ?
Yb1 Mo1 K1 . 2_665 121.021(14) ?
Yb1 Mo1 K1 5_666 2_665 93.824(14) ?
Yb1 Mo1 K1 1_655 2_665 66.75(2) ?
Yb1 Mo1 K1 . 2_565 69.74(2) ?
Yb1 Mo1 K1 5_566 2_565 98.712(15) ?
K1 Mo1 Yb1 . 5_666 93.608(16) ?
K1 Mo1 K1 . 2_565 77.153(12) ?
K1 Mo1 K1 . 2_665 75.448(12) ?
K1 Mo1 K1 2_565 2_665 80.44(3) ?
O4 Mo1 Yb1 . . 136.81(11) ?
O4 Mo1 Yb1 . 1_655 101.62(11) ?
O4 Mo1 Yb1 . 5_666 100.77(12) ?
O4 Mo1 Yb1 . 5_566 135.23(11) ?
O4 Mo1 K1 . 2_665 36.53(11) ?
O4 Mo1 K1 . 2_565 69.81(12) ?
O4 Mo1 K1 . . 39.74(10) ?
O4 Mo1 O2 . . 109.61(16) ?
O4 Mo1 O1 . . 106.25(15) ?
O4 Mo1 O3 . . 105.38(15) ?
O2 Mo1 Yb1 . 5_666 29.34(8) ?
O2 Mo1 Yb1 . 1_655 34.93(8) ?
O2 Mo1 Yb1 . . 101.15(10) ?
O2 Mo1 Yb1 . 5_566 97.58(10) ?
O2 Mo1 K1 . 2_565 155.78(8) ?
O2 Mo1 K1 . 2_665 85.99(10) ?
O2 Mo1 K1 . . 118.71(10) ?
O1 Mo1 Yb1 . 5_566 89.70(10) ?
O1 Mo1 Yb1 . 1_655 90.61(10) ?
O1 Mo1 Yb1 . 5_666 145.62(10) ?
O1 Mo1 Yb1 . . 30.68(10) ?
O1 Mo1 K1 . . 120.77(10) ?
O1 Mo1 K1 . 2_665 95.37(10) ?
O1 Mo1 K1 . 2_565 43.81(10) ?
O1 Mo1 O2 . . 118.75(14) ?
O3 Mo1 Yb1 . . 89.67(10) ?
O3 Mo1 Yb1 . 1_655 144.09(11) ?
O3 Mo1 Yb1 . 5_566 29.97(10) ?
O3 Mo1 Yb1 . 5_666 88.72(10) ?
O3 Mo1 K1 . . 66.11(10) ?
O3 Mo1 K1 . 2_665 141.56(11) ?
O3 Mo1 K1 . 2_565 90.79(10) ?
O3 Mo1 O2 . . 112.01(14) ?
O3 Mo1 O1 . . 103.88(15) ?
Mo1 K1 Mo1 2_564 2_664 80.44(3) ?
Mo1 K1 Mo1 3_655 . 66.83(3) ?
Mo1 K1 Mo1 . 2_664 139.938(17) ?
Mo1 K1 Mo1 4_566 2_564 105.17(4) ?
Mo1 K1 Mo1 . 4_466 102.288(13) ?
Mo1 K1 Mo1 . 4_566 105.003(13) ?
Mo1 K1 Mo1 3_655 2_664 102.287(13) ?
Mo1 K1 Mo1 3_655 4_566 139.065(16) ?
Mo1 K1 Mo1 4_566 2_664 56.91(2) ?
Mo1 K1 Mo1 2_564 4_466 56.91(2) ?
Mo1 K1 Mo1 3_655 4_466 139.938(17) ?
Mo1 K1 Mo1 3_655 2_564 105.003(13) ?
Mo1 K1 Mo1 4_566 4_466 80.44(3) ?
Mo1 K1 Mo1 . 2_564 139.065(16) ?
Mo1 K1 Mo1 2_664 4_466 108.26(4) ?
O4 K1 Mo1 . 2_564 149.21(8) ?
O4 K1 Mo1 4_466 4_466 21.66(7) ?
O4 K1 Mo1 . 4_566 80.93(7) ?
O4 K1 Mo1 4_466 2_564 72.90(7) ?
O4 K1 Mo1 4_466 3_655 126.53(8) ?
O4 K1 Mo1 3_655 . 87.03(8) ?
O4 K1 Mo1 3_655 4_466 125.30(8) ?
O4 K1 Mo1 . . 24.24(7) ?
O4 K1 Mo1 2_664 4_566 72.90(7) ?
O4 K1 Mo1 4_466 . 80.82(7) ?
O4 K1 Mo1 3_655 4_566 149.21(8) ?
O4 K1 Mo1 2_664 . 126.53(8) ?
O4 K1 Mo1 4_466 4_566 88.68(8) ?
O4 K1 Mo1 3_655 2_664 95.65(7) ?
O4 K1 Mo1 . 4_466 95.65(7) ?
O4 K1 Mo1 . 2_664 125.30(8) ?
O4 K1 Mo1 2_664 4_466 128.58(9) ?
O4 K1 Mo1 4_466 2_664 128.58(9) ?
O4 K1 Mo1 . 3_655 87.03(8) ?
O4 K1 Mo1 2_664 2_664 21.66(7) ?
O4 K1 Mo1 2_664 3_655 80.82(7) ?
O4 K1 Mo1 3_655 3_655 24.25(7) ?
O4 K1 Mo1 2_664 2_564 88.68(8) ?
O4 K1 Mo1 3_655 2_564 80.93(7) ?
O4 K1 O4 3_655 4_466 121.56(5) ?
O4 K1 O4 3_655 . 109.49(15) ?
O4 K1 O4 . 2_664 121.56(5) ?
O4 K1 O4 . 4_466 77.17(8) ?
O4 K1 O4 3_655 2_664 77.17(8) ?
O4 K1 O4 4_466 2_664 149.74(15) ?
O4 K1 O1 2_664 2_564 89.65(10) ?
O4 K1 O1 2_664 4_566 63.27(9) ?
O4 K1 O1 3_655 2_564 106.49(10) ?
O4 K1 O1 4_466 4_566 89.65(10) ?
O4 K1 O1 4_466 2_564 63.27(9) ?
O4 K1 O1 3_655 4_566 136.42(10) ?
O4 K1 O1 . 4_566 106.49(10) ?
O4 K1 O1 . 2_564 136.42(10) ?
O1 K1 Mo1 2_564 2_564 26.02(6) ?
O1 K1 Mo1 2_564 4_566 80.64(7) ?
O1 K1 Mo1 4_566 4_466 73.47(7) ?
O1 K1 Mo1 4_566 2_564 80.64(7) ?
O1 K1 Mo1 4_566 . 130.72(6) ?
O1 K1 Mo1 4_566 3_655 143.68(7) ?
O1 K1 Mo1 2_564 4_466 42.36(7) ?
O1 K1 Mo1 2_564 3_655 130.72(6) ?
O1 K1 Mo1 2_564 2_664 73.47(7) ?
O1 K1 Mo1 4_566 2_664 42.36(7) ?
O1 K1 Mo1 2_564 . 143.68(7) ?
O1 K1 Mo1 4_566 4_566 26.02(6) ?
O1 K1 O1 4_566 2_564 58.30(13) ?
Mo1 O4 K1 . . 116.01(15) ?
Mo1 O4 K1 . 2_665 121.81(16) ?
K1 O4 K1 . 2_665 120.30(12) ?
Yb1 O2 Yb1 5_666 1_655 109.33(12) ?
Mo1 O2 Yb1 . 5_666 128.04(14) ?
Mo1 O2 Yb1 . 1_655 119.82(13) ?
Yb1 O1 K1 . 2_565 113.22(12) ?
Mo1 O1 Yb1 . . 125.42(16) ?
Mo1 O1 K1 . 2_565 110.17(14) ?
Mo1 O3 Yb1 . 5_566 127.31(16) ?

loop_
_geom_bond_atom_site_label_1
_geom_bond_atom_site_label_2
_geom_bond_site_symmetry_2
_geom_bond_distance
_geom_bond_publ_flag
Yb1 Mo1 3_556 3.6018(5) ?
Yb1 Mo1 7_566 3.6294(5) ?
Yb1 Mo1 5_566 3.6294(5) ?
Yb1 Mo1 . 3.6018(5) ?
Yb1 O2 5_666 2.351(3) ?
Yb1 O2 1_455 2.476(3) ?
Yb1 O2 7_466 2.351(3) ?
Yb1 O2 3_656 2.476(3) ?
Yb1 O1 . 2.255(3) ?
Yb1 O1 3_556 2.255(3) ?
Yb1 O3 7_566 2.280(3) ?
Yb1 O3 5_566 2.280(3) ?
Mo1 Yb1 5_566 3.6294(5) ?
Mo1 Yb1 5_666 3.7786(5) ?
Mo1 Yb1 1_655 3.7522(5) ?
Mo1 K1 2_565 3.8322(11) ?
Mo1 K1 2_665 3.9738(11) ?
Mo1 K1 . 3.7772(14) ?
Mo1 O4 . 1.726(3) ?
Mo1 O2 . 1.845(3) ?
Mo1 O1 . 1.791(3) ?
Mo1 O3 . 1.762(3) ?
K1 Mo1 4_466 3.9738(11) ?
K1 Mo1 3_655 3.7772(14) ?
K1 Mo1 4_566 3.8322(11) ?
K1 Mo1 2_564 3.8322(11) ?
K1 Mo1 2_664 3.9738(11) ?
K1 O4 3_655 2.687(3) ?
K1 O4 . 2.687(3) ?
K1 O4 4_466 2.784(3) ?
K1 O4 2_664 2.784(3) ?
K1 O1 4_566 2.826(3) ?
K1 O1 2_564 2.826(3) ?
O4 K1 2_665 2.784(3) ?
O2 Yb1 5_666 2.351(3) ?
O2 Yb1 1_655 2.476(3) ?
O1 K1 2_565 2.826(3) ?
O3 Yb1 5_566 2.280(3) ?

_cod_database_fobs_code 2243690
